data_4335876
loop_
_publ_author_name
'Daniel L. Reger'
'Andrew Leitner'
'Mark D. Smith'
'T. Thao Tran'
'P. Shiv Halasyamani'

_publ_contact_author_address
;
Department of Chemistry and Biochemistry
University of South Carolina
Columbia, South Carolina 29208
USA
;
_publ_contact_author_email reger@mailbox.sc.edu
_publ_contact_author_fax '1 803 777 9521'
_publ_contact_author_name 'Professor Daniel L. Reger'
_publ_contact_author_phone '1 803 777 2587'
_publ_section_title
;
 Homochiral Helical Metal-Organic Frameworks of Group 1 Metals
;
_journal_name_full 'Inorganic Chemistry'
_journal_page_first 10041
_journal_page_last 10051
_journal_paper_doi 10.1021/ic401327h
_journal_volume 52
_journal_year 2013
_chemical_absolute_configuration ad
_chemical_formula_moiety 'C15 H10.58 K N O4.29'
_chemical_formula_sum 'C15 H10.58 K N O4.29'
_chemical_formula_weight 312.58
_chemical_name_systematic
;
 ? 
;
_space_group_crystal_system orthorhombic
_space_group_IT_number 19
_space_group_name_Hall 'P 2ac 2ab'
_space_group_name_H-M_alt 'P 21 21 21'
_symmetry_space_group_name_Hall 'P 2ac 2ab'
_symmetry_space_group_name_H-M 'P 21 21 21'
_atom_sites_solution_hydrogens geom
_atom_sites_solution_primary direct
_atom_sites_solution_secondary difmap
_audit_creation_date 2013-05-16
_audit_creation_method
;
  Olex2 1.2
  (compiled Apr 23 2013 17:59:47, GUI svn.r4466)
;
_cell_angle_alpha 90.00
_cell_angle_beta 90.00
_cell_angle_gamma 90.00
_cell_formula_units_Z 4
_cell_length_a 6.874(2)
_cell_length_b 12.842(4)
_cell_length_c 15.052(4)
_cell_measurement_reflns_used 4059
_cell_measurement_temperature 100(2)
_cell_measurement_theta_max 26.26
_cell_measurement_theta_min 2.71
_cell_volume 1328.7(7)
_computing_cell_refinement 'SAINT v6.45A (Bruker, 2003)'
_computing_data_reduction 'SAINT v6.45A (Bruker, 2003)'
_computing_molecular_graphics
;
O. V. Dolomanov, L. J. Bourhis, R. J. Gildea, J. A. K. Howard and H. Puschmann,
OLEX2: a complete structure solution, refinement and analysis program.
J. Appl. Cryst. (2009). 42, 339-341.
;
_computing_publication_material
;
O. V. Dolomanov, L. J. Bourhis, R. J. Gildea, J. A. K. Howard and H. Puschmann,
OLEX2: a complete structure solution, refinement and analysis program.
J. Appl. Cryst. (2009). 42, 339-341.
;
_computing_structure_refinement
;
SHELXL, G.M. Sheldrick, Acta Cryst.
(2008). A64, 112-122
;
_computing_structure_solution
;
SHELXS, G.M. Sheldrick, Acta Cryst.
(2008). A64, 112-122
;
_diffrn_ambient_temperature 100(2)
_diffrn_measured_fraction_theta_full 0.996
_diffrn_measured_fraction_theta_max 0.996
_diffrn_measurement_device_type 'CCD area detector'
_diffrn_measurement_method 'phi and omega scans'
_diffrn_radiation_monochromator graphite
_diffrn_radiation_type MoK\a
_diffrn_radiation_wavelength 0.71073
_diffrn_reflns_av_R_equivalents 0.0545
_diffrn_reflns_av_unetI/netI 0.0402
_diffrn_reflns_limit_h_max 8
_diffrn_reflns_limit_h_min -8
_diffrn_reflns_limit_k_max 15
_diffrn_reflns_limit_k_min -16
_diffrn_reflns_limit_l_max 18
_diffrn_reflns_limit_l_min -18
_diffrn_reflns_number 12124
_diffrn_reflns_theta_full 26.43
_diffrn_reflns_theta_max 26.43
_diffrn_reflns_theta_min 2.08
_diffrn_source 'fine-focus sealed tube'
_diffrn_source_current 35.0
_diffrn_source_power 1.575
_diffrn_source_target Mo
_diffrn_source_voltage 45.0
_exptl_absorpt_coefficient_mu 0.418
_exptl_absorpt_correction_type none
_exptl_crystal_colour colorless
_exptl_crystal_density_diffrn 1.563
_exptl_crystal_description needle
_exptl_crystal_F_000 644
_exptl_crystal_size_max 0.4
_exptl_crystal_size_mid 0.22
_exptl_crystal_size_min 0.16
_refine_diff_density_max 0.535
_refine_diff_density_min -0.602
_refine_diff_density_rms 0.064
_refine_ls_abs_structure_details 'Flack H D (1983), Acta Cryst. A39, 876-881'
_refine_ls_abs_structure_Flack 0.05(7)
_refine_ls_extinction_method none
_refine_ls_goodness_of_fit_ref 1.088
_refine_ls_hydrogen_treatment constr
_refine_ls_matrix_type full
_refine_ls_number_parameters 196
_refine_ls_number_reflns 2724
_refine_ls_number_restraints 0
_refine_ls_restrained_S_all 1.088
_refine_ls_R_factor_all 0.0489
_refine_ls_R_factor_gt 0.0439
_refine_ls_shift/su_max 0.000
_refine_ls_shift/su_mean 0.000
_refine_ls_structure_factor_coef Fsqd
_refine_ls_weighting_details 'calc w=1/[\s^2^(Fo^2^)+(0.0539P)^2^+0.6312P] where P=(Fo^2^+2Fc^2^)/3'
_refine_ls_weighting_scheme calc
_refine_ls_wR_factor_gt 0.1085
_refine_ls_wR_factor_ref 0.1110
_reflns_number_gt 2479
_reflns_number_total 2724
_reflns_threshold_expression >2sigma(I)
_cod_data_source_file ic401327h_si_001_04.cif
_cod_data_source_block 2*
_cod_original_cell_volume 1328.8(7)
_cod_database_code 4335876
_olex2_refinement_description
;
1. Fixed Uiso
 At 1.2 times of:
  All C(H) groups
 At 1.5 times of:
  All C(H,H,H) groups
2.a Ternary CH refined with riding coordinates:
 C13(H13)
2.b Aromatic/amide H refined with riding coordinates:
 C6(H6), C7(H7), C8(H8), C10(H10), C11(H11), C12(H12)
2.c Idealised Me refined as rotating group:
 C14(H14A,H14B,H14C)
;

loop_
_space_group_symop_id
_space_group_symop_operation_xyz
1 'x, y, z'
2 '-x+1/2, -y, z+1/2'
3 '-x, y+1/2, -z+1/2'
4 'x+1/2, -y+1/2, -z'

loop_
_atom_site_label
_atom_site_type_symbol
_atom_site_fract_x
_atom_site_fract_y
_atom_site_fract_z
_atom_site_U_iso_or_equiv
_atom_site_adp_type
_atom_site_occupancy
_atom_site_symmetry_multiplicity
_atom_site_calc_flag
_atom_site_refinement_flags
K1 K 0.76692(13) 0.70550(5) 0.42026(4) 0.0330(2) Uani 1 1 d .
C1 C 0.7006(4) 0.3567(2) 0.67352(17) 0.0204(6) Uani 1 1 d .
C2 C 0.7026(4) 0.2527(2) 0.63198(16) 0.0178(6) Uani 1 1 d .
C3 C 0.7094(4) 0.2434(2) 0.53795(17) 0.0163(5) Uani 1 1 d .
C4 C 0.7113(4) 0.3333(2) 0.48376(16) 0.0154(5) Uani 1 1 d .
C5 C 0.7157(4) 0.4376(2) 0.52423(17) 0.0175(6) Uani 1 1 d .
C6 C 0.6985(4) 0.1644(2) 0.68344(18) 0.0209(6) Uani 1 1 d .
H6 H 0.6924 0.1705 0.7463 0.025 Uiso 1 1 calc R
C7 C 0.7031(4) 0.0650(2) 0.64442(19) 0.0226(6) Uani 1 1 d .
H7 H 0.6993 0.0049 0.6811 0.027 Uiso 1 1 calc R
C8 C 0.7131(4) 0.0538(2) 0.55365(18) 0.0211(6) Uani 1 1 d .
H8 H 0.7184 -0.0137 0.5280 0.025 Uiso 1 1 calc R
C9 C 0.7155(4) 0.1435(2) 0.49855(17) 0.0177(6) Uani 1 1 d .
C10 C 0.7237(4) 0.1366(2) 0.40404(17) 0.0182(5) Uani 1 1 d .
H10 H 0.7306 0.0703 0.3762 0.022 Uiso 1 1 calc R
C11 C 0.7215(4) 0.2253(2) 0.35289(16) 0.0193(6) Uani 1 1 d .
H11 H 0.7249 0.2197 0.2900 0.023 Uiso 1 1 calc R
C12 C 0.7145(4) 0.3239(2) 0.39247(17) 0.0183(5) Uani 1 1 d .
H12 H 0.7119 0.3845 0.3563 0.022 Uiso 1 1 calc R
C13 C 0.7130(5) 0.5488(2) 0.65781(17) 0.0193(6) Uani 1 1 d .
H13 H 0.6654 0.5411 0.7203 0.023 Uiso 1 1 calc R
C14 C 0.9226(5) 0.5841(3) 0.6641(2) 0.0302(7) Uani 1 1 d .
H14A H 0.9966 0.5345 0.7002 0.045 Uiso 1 1 calc R
H14B H 0.9280 0.6532 0.6917 0.045 Uiso 1 1 calc R
H14C H 0.9791 0.5876 0.6044 0.045 Uiso 1 1 calc R
C15 C 0.5724(4) 0.6260(2) 0.61146(17) 0.0179(6) Uani 1 1 d .
N1 N 0.7029(4) 0.44362(17) 0.61718(14) 0.0177(5) Uani 1 1 d .
O1 O 0.7003(4) 0.36890(16) 0.75353(13) 0.0335(6) Uani 1 1 d .
O2 O 0.7316(4) 0.51714(14) 0.48135(12) 0.0229(5) Uani 1 1 d .
O3 O 0.6378(3) 0.71518(15) 0.59207(13) 0.0279(5) Uani 1 1 d .
O4 O 0.4015(3) 0.59661(15) 0.60183(14) 0.0243(5) Uani 1 1 d .
O5 O 0.4305(18) 0.6615(9) 0.3913(8) 0.072(5) Uiso 0.291(10) 1 d P

loop_
_atom_site_aniso_label
_atom_site_aniso_U_11
_atom_site_aniso_U_22
_atom_site_aniso_U_33
_atom_site_aniso_U_23
_atom_site_aniso_U_13
_atom_site_aniso_U_12
K1 0.0609(5) 0.0238(3) 0.0143(3) -0.0003(2) 0.0047(3) -0.0160(3)
C1 0.0218(16) 0.0248(14) 0.0146(12) 0.0014(11) -0.0002(12) -0.0001(13)
C2 0.0136(13) 0.0248(14) 0.0149(12) 0.0007(10) 0.0011(11) 0.0000(12)
C3 0.0098(12) 0.0245(13) 0.0146(12) 0.0010(10) 0.0010(11) -0.0015(12)
C4 0.0119(13) 0.0217(13) 0.0127(11) -0.0003(10) 0.0012(11) 0.0032(12)
C5 0.0156(13) 0.0225(13) 0.0142(12) -0.0001(10) -0.0001(12) 0.0012(13)
C6 0.0159(15) 0.0319(14) 0.0148(12) 0.0043(11) -0.0005(12) 0.0005(13)
C7 0.0209(15) 0.0240(14) 0.0228(14) 0.0091(11) 0.0000(13) -0.0024(13)
C8 0.0176(14) 0.0225(13) 0.0231(13) 0.0013(10) -0.0015(12) -0.0021(12)
C9 0.0122(13) 0.0223(13) 0.0185(12) 0.0010(10) -0.0030(11) 0.0003(13)
C10 0.0143(13) 0.0220(12) 0.0182(12) -0.0049(10) -0.0004(11) 0.0007(12)
C11 0.0172(13) 0.0290(14) 0.0118(11) -0.0044(10) 0.0000(11) -0.0004(13)
C12 0.0187(14) 0.0215(13) 0.0146(12) 0.0018(10) 0.0005(12) -0.0002(12)
C13 0.0230(15) 0.0233(13) 0.0118(12) -0.0045(10) 0.0015(12) 0.0001(13)
C14 0.0265(17) 0.0331(16) 0.0310(17) -0.0147(14) -0.0015(14) -0.0006(15)
C15 0.0206(15) 0.0226(14) 0.0104(12) -0.0059(11) 0.0045(11) 0.0003(12)
N1 0.0204(12) 0.0211(11) 0.0115(10) -0.0022(9) -0.0002(10) 0.0013(11)
O1 0.0586(17) 0.0290(11) 0.0129(9) 0.0003(8) -0.0026(11) 0.0001(12)
O2 0.0317(12) 0.0208(9) 0.0162(9) 0.0009(7) 0.0042(10) -0.0018(10)
O3 0.0413(12) 0.0213(10) 0.0210(11) 0.0002(9) 0.0054(9) -0.0012(9)
O4 0.0233(12) 0.0213(10) 0.0283(11) -0.0020(9) -0.0031(9) 0.0029(9)

loop_
_atom_type_symbol
_atom_type_description
_atom_type_scat_dispersion_real
_atom_type_scat_dispersion_imag
_atom_type_scat_source
C C 0.0033 0.0016 'International Tables Vol C Tables 4.2.6.8 and 6.1.1.4'
H H 0.0000 0.0000 'International Tables Vol C Tables 4.2.6.8 and 6.1.1.4'
K K 0.2009 0.2494 'International Tables Vol C Tables 4.2.6.8 and 6.1.1.4'
N N 0.0061 0.0033 'International Tables Vol C Tables 4.2.6.8 and 6.1.1.4'
O O 0.0106 0.0060 'International Tables Vol C Tables 4.2.6.8 and 6.1.1.4'

loop_
_geom_angle_atom_site_label_1
_geom_angle_atom_site_label_2
_geom_angle_atom_site_label_3
_geom_angle
_geom_angle_site_symmetry_1
_geom_angle_site_symmetry_3
K1 K1 K1 104.55(3) 4_566 4_466
C15 K1 K1 44.46(5) . 4_466
C15 K1 K1 116.36(6) 4_566 4_466
C15 K1 K1 85.46(6) . 4_566
C15 K1 K1 49.90(5) 4_566 4_566
C15 K1 C15 128.90(5) 4_566 .
O1 K1 K1 122.79(6) 2_664 4_566
O1 K1 K1 132.37(6) 2_664 4_466
O1 K1 C15 136.81(7) 2_664 .
O1 K1 C15 92.76(7) 2_664 4_566
O1 K1 O3 89.48(7) 2_664 4_566
O1 K1 O3 157.39(7) 2_664 .
O1 K1 O4 100.87(7) 2_664 4_566
O2 K1 K1 88.59(5) . 4_466
O2 K1 K1 97.08(6) . 4_566
O2 K1 C15 141.18(8) . 4_566
O2 K1 C15 51.11(6) . .
O2 K1 O1 90.42(6) . 2_664
O2 K1 O3 71.20(6) . .
O2 K1 O3 117.06(7) . 4_566
O2 K1 O4 160.53(8) . 4_566
O3 K1 K1 73.89(6) . 4_566
O3 K1 K1 132.28(5) 4_566 4_466
O3 K1 K1 37.77(5) . 4_466
O3 K1 K1 37.54(4) 4_566 4_566
O3 K1 C15 21.26(6) . .
O3 K1 C15 24.45(7) 4_566 4_566
O3 K1 C15 122.90(7) 4_566 .
O3 K1 C15 109.80(7) . 4_566
O3 K1 O3 110.33(5) . 4_566
O4 K1 K1 63.48(5) 4_566 4_566
O4 K1 K1 95.20(5) 4_566 4_466
O4 K1 C15 121.81(6) 4_566 .
O4 K1 C15 23.99(7) 4_566 4_566
O4 K1 O3 48.08(6) 4_566 4_566
O4 K1 O3 100.55(6) 4_566 .
O5 K1 K1 156.5(3) . 4_566
O5 K1 K1 53.5(3) . 4_466
O5 K1 C15 72.6(3) . .
O5 K1 C15 142.6(3) . 4_566
O5 K1 O1 80.2(3) . 2_664
O5 K1 O2 76.0(3) . .
O5 K1 O3 163.6(3) . 4_566
O5 K1 O3 82.6(3) . .
O5 K1 O4 121.3(3) . 4_566
N1 C1 C2 117.7(2) . .
O1 C1 C2 122.5(2) . .
O1 C1 N1 119.8(2) . .
C3 C2 C1 119.9(2) . .
C6 C2 C1 120.6(2) . .
C6 C2 C3 119.5(2) . .
C4 C3 C2 120.4(2) . .
C9 C3 C2 119.7(2) . .
C9 C3 C4 119.9(2) . .
C3 C4 C5 120.3(2) . .
C12 C4 C3 120.2(2) . .
C12 C4 C5 119.5(2) . .
N1 C5 C4 117.5(2) . .
O2 C5 C4 123.2(2) . .
O2 C5 N1 119.3(2) . .
C2 C6 H6 119.5 . .
C2 C6 C7 120.9(2) . .
C7 C6 H6 119.5 . .
C6 C7 H7 119.6 . .
C8 C7 C6 120.8(3) . .
C8 C7 H7 119.6 . .
C7 C8 H8 120.1 . .
C7 C8 C9 119.7(3) . .
C9 C8 H8 120.1 . .
C3 C9 C8 119.4(2) . .
C3 C9 C10 118.4(2) . .
C8 C9 C10 122.2(2) . .
C9 C10 H10 119.8 . .
C11 C10 C9 120.4(2) . .
C11 C10 H10 119.8 . .
C10 C11 H11 119.6 . .
C10 C11 C12 120.8(2) . .
C12 C11 H11 119.6 . .
C4 C12 C11 120.3(2) . .
C4 C12 H12 119.9 . .
C11 C12 H12 119.9 . .
C14 C13 H13 106.4 . .
C14 C13 C15 115.4(2) . .
C15 C13 H13 106.4 . .
N1 C13 H13 106.4 . .
N1 C13 C14 110.0(2) . .
N1 C13 C15 111.6(2) . .
C13 C14 H14A 109.5 . .
C13 C14 H14B 109.5 . .
C13 C14 H14C 109.5 . .
H14A C14 H14B 109.5 . .
H14A C14 H14C 109.5 . .
H14B C14 H14C 109.5 . .
K1 C15 K1 85.64(7) 4_466 .
C13 C15 K1 162.25(17) . 4_466
C13 C15 K1 109.54(17) . .
O3 C15 K1 64.31(16) . 4_466
O3 C15 K1 51.74(13) . .
O3 C15 C13 117.5(3) . .
O4 C15 K1 63.06(15) . 4_466
O4 C15 K1 111.82(18) . .
O4 C15 C13 116.6(2) . .
O4 C15 O3 125.8(3) . .
C1 N1 C5 124.0(2) . .
C1 N1 C13 118.4(2) . .
C5 N1 C13 117.2(2) . .
C1 O1 K1 151.38(19) . 2_665
C5 O2 K1 168.59(17) . .
K1 O3 K1 104.69(7) . 4_466
C15 O3 K1 107.00(16) . .
C15 O3 K1 91.23(18) . 4_466
C15 O4 K1 92.96(17) . 4_466

loop_
_geom_bond_atom_site_label_1
_geom_bond_atom_site_label_2
_geom_bond_distance
_geom_bond_site_symmetry_2
K1 K1 4.3454(11) 4_566
K1 K1 4.3454(11) 4_466
K1 C15 3.053(3) 4_566
K1 C15 3.334(3) .
K1 O1 2.695(2) 2_664
K1 O2 2.599(2) .
K1 O3 2.737(2) .
K1 O3 2.752(3) 4_566
K1 O4 2.725(2) 4_566
K1 O5 2.420(12) .
C1 C2 1.475(4) .
C1 N1 1.401(3) .
C1 O1 1.214(3) .
C2 C3 1.421(3) .
C2 C6 1.374(4) .
C3 C4 1.414(4) .
C3 C9 1.414(4) .
C4 C5 1.471(4) .
C4 C12 1.380(4) .
C5 N1 1.404(3) .
C5 O2 1.213(3) .
C6 H6 0.9500 .
C6 C7 1.405(4) .
C7 H7 0.9500 .
C7 C8 1.376(4) .
C8 H8 0.9500 .
C8 C9 1.419(4) .
C9 C10 1.426(3) .
C10 H10 0.9500 .
C10 C11 1.375(4) .
C11 H11 0.9500 .
C11 C12 1.400(4) .
C12 H12 0.9500 .
C13 H13 1.0000 .
C13 C14 1.514(5) .
C13 C15 1.550(4) .
C13 N1 1.485(3) .
C14 H14A 0.9800 .
C14 H14B 0.9800 .
C14 H14C 0.9800 .
C15 K1 3.053(3) 4_466
C15 O3 1.264(3) .
C15 O4 1.243(4) .
O1 K1 2.695(2) 2_665
O3 K1 2.752(3) 4_466
O4 K1 2.725(2) 4_466

loop_
_geom_torsion_atom_site_label_1
_geom_torsion_atom_site_label_2
_geom_torsion_atom_site_label_3
_geom_torsion_atom_site_label_4
_geom_torsion
_geom_torsion_site_symmetry_1
_geom_torsion_site_symmetry_4
K1 K1 C15 K1 116.15(6) 4_566 4_466
K1 K1 C15 C13 -170.6(2) 4_466 .
K1 K1 C15 C13 -54.40(16) 4_566 .
K1 K1 C15 O3 -60.43(18) 4_466 .
K1 K1 C15 O3 55.72(19) 4_566 .
K1 K1 C15 O4 58.67(17) 4_466 .
K1 K1 C15 O4 174.81(18) 4_566 .
K1 K1 O2 C5 51.6(11) 4_566 .
K1 K1 O2 C5 -52.9(11) 4_466 .
K1 K1 O3 K1 143.08(7) 4_566 4_466
K1 K1 O3 C15 -120.98(19) 4_566 .
K1 K1 O3 C15 95.9(2) 4_466 .
K1 C15 O3 K1 -105.77(11) 4_466 .
K1 C15 O3 K1 105.77(11) . 4_466
K1 C15 O4 K1 -72.82(12) . 4_466
C1 C2 C3 C4 -1.0(4) . .
C1 C2 C3 C9 178.6(3) . .
C1 C2 C6 C7 -179.1(3) . .
C2 C1 N1 C5 -3.0(4) . .
C2 C1 N1 C13 -176.4(3) . .
C2 C1 O1 K1 9.7(7) . 2_665
C2 C3 C4 C5 2.9(4) . .
C2 C3 C4 C12 -178.9(3) . .
C2 C3 C9 C8 0.5(4) . .
C2 C3 C9 C10 -179.6(3) . .
C2 C6 C7 C8 0.4(5) . .
C3 C2 C6 C7 0.7(4) . .
C3 C4 C5 N1 -4.8(4) . .
C3 C4 C5 O2 174.5(3) . .
C3 C4 C12 C11 -1.9(5) . .
C3 C9 C10 C11 -1.3(4) . .
C4 C3 C9 C8 -179.9(3) . .
C4 C3 C9 C10 0.0(4) . .
C4 C5 N1 C1 4.9(4) . .
C4 C5 N1 C13 178.4(2) . .
C4 C5 O2 K1 -176.5(9) . .
C5 C4 C12 C11 176.4(3) . .
C6 C2 C3 C4 179.2(3) . .
C6 C2 C3 C9 -1.2(4) . .
C6 C7 C8 C9 -1.1(5) . .
C7 C8 C9 C3 0.6(4) . .
C7 C8 C9 C10 -179.3(3) . .
C8 C9 C10 C11 178.6(3) . .
C9 C3 C4 C5 -176.7(3) . .
C9 C3 C4 C12 1.5(4) . .
C9 C10 C11 C12 1.0(5) . .
C10 C11 C12 C4 0.6(5) . .
C12 C4 C5 N1 177.0(3) . .
C12 C4 C5 O2 -3.7(5) . .
C13 C15 O3 K1 -160.2(2) . 4_466
C13 C15 O3 K1 94.0(2) . .
C13 C15 O4 K1 160.11(19) . 4_466
C14 C13 C15 K1 48.5(2) . .
C14 C13 C15 K1 -99.0(6) . 4_466
C14 C13 C15 O3 -7.7(3) . .
C14 C13 C15 O4 176.7(2) . .
C14 C13 N1 C1 93.4(3) . .
C14 C13 N1 C5 -80.5(3) . .
C15 K1 C15 K1 89.57(13) 4_566 4_466
C15 K1 C15 C13 -80.98(14) 4_566 .
C15 K1 C15 O3 29.1(2) 4_566 .
C15 K1 C15 O4 148.24(19) 4_566 .
C15 K1 O2 C5 79.8(11) 4_566 .
C15 K1 O2 C5 -26.7(11) . .
C15 K1 O3 K1 107.82(9) 4_566 4_466
C15 K1 O3 K1 -95.9(2) . 4_466
C15 K1 O3 C15 -156.2(2) 4_566 .
C15 C13 N1 C1 -137.1(3) . .
C15 C13 N1 C5 49.0(3) . .
N1 C1 C2 C3 0.9(4) . .
N1 C1 C2 C6 -179.3(3) . .
N1 C1 O1 K1 -169.1(3) . 2_665
N1 C5 O2 K1 2.8(13) . .
N1 C13 C15 K1 134.4(5) . 4_466
N1 C13 C15 K1 -78.1(2) . .
N1 C13 C15 O3 -134.3(2) . .
N1 C13 C15 O4 50.1(3) . .
O1 K1 C15 K1 -108.69(10) 2_664 4_466
O1 K1 C15 C13 80.8(2) 2_664 .
O1 K1 C15 O3 -169.12(19) 2_664 .
O1 K1 C15 O4 -50.0(2) 2_664 .
O1 K1 O2 C5 174.8(11) 2_664 .
O1 K1 O3 K1 -76.3(2) 2_664 4_466
O1 K1 O3 C15 19.6(3) 2_664 .
O1 C1 C2 C3 -177.9(3) . .
O1 C1 C2 C6 1.9(5) . .
O1 C1 N1 C5 175.9(3) . .
O1 C1 N1 C13 2.4(4) . .
O2 K1 C15 K1 -140.98(11) . 4_466
O2 K1 C15 C13 48.47(17) . .
O2 K1 C15 O3 158.6(2) . .
O2 K1 C15 O4 -82.31(19) . .
O2 K1 O3 K1 -113.40(9) . 4_466
O2 K1 O3 C15 -17.46(19) . .
O2 C5 N1 C1 -174.4(3) . .
O2 C5 N1 C13 -1.0(4) . .
O3 K1 C15 K1 118.99(8) 4_566 4_466
O3 K1 C15 K1 60.43(18) . 4_466
O3 K1 C15 C13 -51.57(19) 4_566 .
O3 K1 C15 C13 -110.1(3) . .
O3 K1 C15 O3 58.6(2) 4_566 .
O3 K1 C15 O4 119.1(3) . .
O3 K1 C15 O4 177.65(17) 4_566 .
O3 K1 O2 C5 -18.7(11) . .
O3 K1 O2 C5 85.1(11) 4_566 .
O3 K1 O3 K1 133.88(10) 4_566 4_466
O3 K1 O3 C15 -130.19(18) 4_566 .
O3 C15 O4 K1 -15.1(3) . 4_466
O4 K1 C15 K1 61.34(10) 4_566 4_466
O4 K1 C15 C13 -109.22(17) 4_566 .
O4 K1 C15 O3 0.9(2) 4_566 .
O4 K1 C15 O4 120.00(18) 4_566 .
O4 K1 O2 C5 48.8(12) 4_566 .
O4 K1 O3 K1 84.85(8) 4_566 4_466
O4 K1 O3 C15 -179.22(19) 4_566 .
O4 C15 O3 K1 14.9(3) . 4_466
O4 C15 O3 K1 -90.9(3) . .
O5 K1 C15 K1 -55.2(3) . 4_466
O5 K1 C15 C13 134.2(3) . .
O5 K1 C15 O3 -115.6(4) . .
O5 K1 C15 O4 3.5(3) . .
O5 K1 O2 C5 -105.5(12) . .
O5 K1 O3 K1 -35.8(3) . 4_466
O5 K1 O3 C15 60.2(3) . .
